data_4330157
loop_
_publ_author_name
'Wei Cao'
'Hailong Wang'
'Xin Wang'
'Hung Kay Lee'
'Dennis K. P. Ng'
'Jianzhuang Jiang'

_publ_contact_author_address
; 
Department of Chemistry, University of
 Science and Technology Beijing, Beijing 
100083, China 
;
_publ_contact_author_name 'Jianzhuang Jiang'
_publ_section_title
;
 Constructing Sandwich-Type Rare Earth Double-Decker Complexes with
 N-Confused Porphyrinato and Phthalocyaninato Ligands
;
_journal_name_full 'Inorganic Chemistry'
_journal_page_first 9265
_journal_page_last 9272
_journal_paper_doi 10.1021/ic300789j
_journal_volume 51
_journal_year 2012
_chemical_formula_sum 'C94.5 H79.5 Cl7.5 Lu N12'
_chemical_formula_weight 1824.05
_chemical_name_systematic
; 
 ? 
;
_space_group_IT_number 15
_symmetry_cell_setting monoclinic
_symmetry_space_group_name_Hall '-C 2yc'
_symmetry_space_group_name_H-M 'C 1 2/c 1'
_atom_sites_solution_hydrogens geom
_atom_sites_solution_primary direct
_atom_sites_solution_secondary difmap
_audit_creation_method SHELXL-97
_cell_angle_alpha 90.00
_cell_angle_beta 101.807(2)
_cell_angle_gamma 90.00
_cell_formula_units_Z 8
_cell_length_a 31.3137(6)
_cell_length_b 17.2088(3)
_cell_length_c 31.6031(7)
_cell_measurement_reflns_used 7334
_cell_measurement_temperature 120
_cell_measurement_theta_max 63.7687
_cell_measurement_theta_min 2.8810
_cell_volume 16669.7(6)
_computing_cell_refinement 'Bruker FRAMBO'
_computing_data_collection 'Bruker FRAMBO'
_computing_data_reduction 'Bruker SAINT'
_computing_molecular_graphics 'Bruker SHELXTL'
_computing_publication_material 'Bruker SHELXTL'
_computing_structure_refinement 'SHELXL-97 (Sheldrick, 1997)'
_computing_structure_solution 'SHELXS-97 (Sheldrick, 1990)'
_diffrn_ambient_temperature 120
_diffrn_detector_area_resol_mean 16.2141
_diffrn_measured_fraction_theta_full 0.996
_diffrn_measured_fraction_theta_max 0.996
_diffrn_measurement_device_type 'Xcalibur, Eos, Gemini'
_diffrn_measurement_method '\w scans'
_diffrn_radiation_monochromator graphite
_diffrn_radiation_source 'Enhance (Cu) x-ray Source'
_diffrn_radiation_type CuK\a
_diffrn_radiation_wavelength 1.54178
_diffrn_reflns_av_R_equivalents 0.0557
_diffrn_reflns_av_sigmaI/netI 0.0819
_diffrn_reflns_limit_h_max 33
_diffrn_reflns_limit_h_min -35
_diffrn_reflns_limit_k_max 19
_diffrn_reflns_limit_k_min -12
_diffrn_reflns_limit_l_max 35
_diffrn_reflns_limit_l_min -32
_diffrn_reflns_number 28162
_diffrn_reflns_theta_full 60.00
_diffrn_reflns_theta_max 60.00
_diffrn_reflns_theta_min 2.88
_exptl_absorpt_coefficient_mu 4.915
_exptl_absorpt_correction_T_max 1.00000
_exptl_absorpt_correction_T_min 0.74360
_exptl_absorpt_correction_type multi-scan
_exptl_absorpt_process_details
; 
CrysAlisPro, Oxford Diffraction Ltd., 
Version 1.171.34.44 (release 25-10-2010 CrysAlis171 .NET) 
(compiled Oct 25 2010,18:11:34) 
empirical absorption correction using spherical harmonics, 
 implemented in SCALE3 ABSPACK scaling algorithm. 
;
_exptl_crystal_density_diffrn 1.454
_exptl_crystal_F_000 7432
_exptl_crystal_size_max 0.2
_exptl_crystal_size_mid 0.15
_exptl_crystal_size_min 0.08
_refine_diff_density_max 1.728
_refine_diff_density_min -1.380
_refine_diff_density_rms 0.116
_refine_ls_extinction_method none
_refine_ls_goodness_of_fit_ref 1.046
_refine_ls_hydrogen_treatment constr
_refine_ls_matrix_type full
_refine_ls_number_parameters 1020
_refine_ls_number_reflns 12320
_refine_ls_number_restraints 79
_refine_ls_restrained_S_all 1.076
_refine_ls_R_factor_all 0.0961
_refine_ls_R_factor_gt 0.0627
_refine_ls_shift/su_max 0.002
_refine_ls_shift/su_mean 0.000
_refine_ls_structure_factor_coef Fsqd
_refine_ls_weighting_details 'calc w=1/[\s^2^(Fo^2^)+(0.0822P)^2^+44.8931P] where P=(Fo^2^+2Fc^2^)/3'
_refine_ls_weighting_scheme calc
_refine_ls_wR_factor_gt 0.1491
_refine_ls_wR_factor_ref 0.1634
_reflns_number_gt 8794
_reflns_number_total 12320
_reflns_threshold_expression >2sigma(I)
_cod_data_source_file ic300789j_si_002_4.cif
_cod_data_source_block 3
_cod_original_formula_sum 'C94.50 H79.50 Cl7.50 Lu N12'
_cod_database_code 4330157

loop_
_symmetry_equiv_pos_as_xyz
'x, y, z'
'-x, y, -z+1/2'
'x+1/2, y+1/2, z'
'-x+1/2, y+1/2, -z+1/2'
'-x, -y, -z'
'x, -y, z-1/2'
'-x+1/2, -y+1/2, -z'
'x+1/2, -y+1/2, z-1/2'

loop_
_atom_site_label
_atom_site_type_symbol
_atom_site_fract_x
_atom_site_fract_y
_atom_site_fract_z
_atom_site_U_iso_or_equiv
_atom_site_adp_type
_atom_site_occupancy
_atom_site_symmetry_multiplicity
_atom_site_calc_flag
_atom_site_refinement_flags
_atom_site_disorder_assembly
_atom_site_disorder_group
Cl1 Cl 0.71806(8) 0.86426(15) 0.25569(8) 0.0552(6) Uani 1 1 d U . .
Cl2 Cl 0.64598(9) 0.95589(14) 0.21198(8) 0.0558(6) Uani 1 1 d U . .
Cl3 Cl 0.62933(9) 0.81052(14) 0.25114(9) 0.0624(7) Uani 1 1 d U . .
Cl4 Cl 0.96104(13) 0.7980(3) 0.71649(16) 0.1253(16) Uani 1 1 d DU . .
Cl5 Cl 1.0000 0.6545(3) 0.7500 0.123(2) Uani 1 2 d SDU . .
Cl7 Cl 0.9233(2) 0.0399(3) 0.0126(3) 0.222(3) Uani 1 1 d DU . .
Cl8 Cl 0.8543(3) 0.1391(5) -0.0199(3) 0.250(4) Uani 1 1 d DU . .
Cl9 Cl 0.9226(3) 0.1785(4) 0.0530(4) 0.301(5) Uani 1 1 d DU . .
Lu1 Lu 0.809797(11) 0.79740(2) 0.878747(11) 0.02261(13) Uani 1 1 d . . .
N2 N 0.7463(2) 0.9239(4) 0.7576(2) 0.0407(17) Uani 1 1 d D . .
N22 N 0.87796(19) 0.8031(4) 0.84437(19) 0.0298(14) Uani 1 1 d . . .
N23 N 0.8400(2) 0.6694(4) 0.8803(2) 0.0298(15) Uani 1 1 d . . .
N24 N 0.75196(19) 0.7136(3) 0.83340(19) 0.0275(14) Uani 1 1 d . . .
N33 N 0.9048(2) 0.9179(4) 0.9293(2) 0.0309(15) Uani 1 1 d . . .
N42 N 0.8400(2) 0.6997(4) 0.98531(19) 0.0296(14) Uani 1 1 d . . .
N51 N 0.7013(2) 0.7783(3) 0.9073(2) 0.0295(15) Uani 1 1 d . . .
N60 N 0.76574(19) 0.9950(3) 0.8504(2) 0.0291(15) Uani 1 1 d . . .
N61 N 0.83085(19) 0.9282(3) 0.88760(19) 0.0254(14) Uani 1 1 d . . .
N62 N 0.86159(18) 0.8067(3) 0.94371(18) 0.0235(13) Uani 1 1 d . . .
N63 N 0.77735(18) 0.7477(3) 0.93349(19) 0.0230(13) Uani 1 1 d . . .
N64 N 0.74647(18) 0.8713(3) 0.87870(19) 0.0249(14) Uani 1 1 d . . .
C1 C 0.7477(2) 0.8501(4) 0.7767(2) 0.0273(17) Uani 1 1 d . . .
C3 C 0.7868(2) 0.9499(4) 0.7583(2) 0.0273(17) Uani 1 1 d . . .
H3 H 0.7940 0.9970 0.7470 0.033 Uiso 1 1 calc R . .
C4 C 0.8164(2) 0.8941(4) 0.7788(3) 0.0308(18) Uani 1 1 d . . .
C5 C 0.8626(2) 0.9017(4) 0.7863(3) 0.0292(17) Uani 1 1 d . . .
C6 C 0.8900(2) 0.8595(4) 0.8175(2) 0.0277(17) Uani 1 1 d . . .
C7 C 0.9370(2) 0.8629(5) 0.8255(3) 0.0339(19) Uani 1 1 d . . .
H7 H 0.9535 0.8964 0.8122 0.041 Uiso 1 1 calc R . .
C8 C 0.9525(2) 0.8098(4) 0.8551(3) 0.0329(19) Uani 1 1 d . . .
H8 H 0.9818 0.8010 0.8671 0.040 Uiso 1 1 calc R . .
C9 C 0.9161(3) 0.7681(5) 0.8655(2) 0.0321(18) Uani 1 1 d . . .
C10 C 0.9192(2) 0.6993(4) 0.8903(2) 0.0284(16) Uani 1 1 d . . .
C11 C 0.8839(2) 0.6539(4) 0.8955(2) 0.0283(17) Uani 1 1 d . . .
C12 C 0.8878(3) 0.5765(5) 0.9141(3) 0.038(2) Uani 1 1 d . . .
H12 H 0.9136 0.5524 0.9275 0.046 Uiso 1 1 calc R . .
C13 C 0.8481(3) 0.5462(5) 0.9087(2) 0.0325(18) Uani 1 1 d . . .
H13 H 0.8410 0.4973 0.9177 0.039 Uiso 1 1 calc R . .
C14 C 0.8183(2) 0.6027(5) 0.8865(2) 0.0300(18) Uani 1 1 d . . .
C15 C 0.7737(2) 0.5883(4) 0.8715(2) 0.0264(17) Uani 1 1 d . . .
C16 C 0.7442(2) 0.6382(4) 0.8451(2) 0.0271(17) Uani 1 1 d . . .
C17 C 0.7011(2) 0.6163(4) 0.8234(3) 0.0321(18) Uani 1 1 d . . .
H17 H 0.6875 0.5692 0.8267 0.038 Uiso 1 1 calc R . .
C18 C 0.6835(2) 0.6744(4) 0.7977(3) 0.0331(18) Uani 1 1 d . . .
H18 H 0.6559 0.6750 0.7798 0.040 Uiso 1 1 calc R . .
C19 C 0.7151(2) 0.7358(5) 0.8029(2) 0.0308(18) Uani 1 1 d . . .
C20 C 0.7108(2) 0.8036(4) 0.7785(2) 0.0282(17) Uani 1 1 d . . .
C21 C 0.7917(2) 0.8327(4) 0.7902(3) 0.0287(17) Uani 1 1 d D . .
H21 H 0.8029 0.7876 0.8045 0.034 Uiso 1 1 calc RD . .
C25 C 0.8088(2) 0.9879(4) 0.8640(2) 0.0286(17) Uani 1 1 d . . .
C26 C 0.8391(3) 1.0492(4) 0.8581(3) 0.0315(18) Uani 1 1 d . . .
C27 C 0.8345(3) 1.1199(5) 0.8353(3) 0.040(2) Uani 1 1 d . . .
H27 H 0.8076 1.1358 0.8193 0.048 Uiso 1 1 calc R . .
C28 C 0.8717(3) 1.1651(5) 0.8375(3) 0.045(2) Uani 1 1 d . . .
H28 H 0.8695 1.2119 0.8225 0.054 Uiso 1 1 calc R . .
C29 C 0.9120(3) 1.1422(5) 0.8615(3) 0.041(2) Uani 1 1 d . . .
H29 H 0.9361 1.1743 0.8624 0.049 Uiso 1 1 calc R . .
C30 C 0.9169(2) 1.0726(5) 0.8841(3) 0.037(2) Uani 1 1 d . . .
H30 H 0.9438 1.0574 0.9002 0.044 Uiso 1 1 calc R . .
C31 C 0.8799(2) 1.0264(4) 0.8816(2) 0.0291(17) Uani 1 1 d . . .
C32 C 0.8735(2) 0.9518(5) 0.9005(2) 0.0312(18) Uani 1 1 d . . .
C34 C 0.8981(2) 0.8537(4) 0.9505(2) 0.0290(17) Uani 1 1 d . . .
C35 C 0.9290(3) 0.8277(5) 0.9886(3) 0.0328(18) Uani 1 1 d . . .
C36 C 0.9705(3) 0.8536(5) 1.0082(3) 0.041(2) Uani 1 1 d . . .
H36 H 0.9832 0.8962 0.9975 0.050 Uiso 1 1 calc R . .
C37 C 0.9920(3) 0.8134(5) 1.0441(3) 0.050(3) Uani 1 1 d . . .
H37 H 1.0202 0.8281 1.0573 0.060 Uiso 1 1 calc R . .
C38 C 0.9727(3) 0.7520(5) 1.0608(3) 0.042(2) Uani 1 1 d . . .
H38 H 0.9880 0.7269 1.0854 0.050 Uiso 1 1 calc R . .
C39 C 0.9310(3) 0.7265(5) 1.0420(3) 0.037(2) Uani 1 1 d . . .
H39 H 0.9180 0.6855 1.0538 0.045 Uiso 1 1 calc R . .
C40 C 0.9097(2) 0.7645(4) 1.0051(2) 0.0282(17) Uani 1 1 d . . .
C41 C 0.8676(2) 0.7530(5) 0.9765(2) 0.0295(18) Uani 1 1 d . . .
C43 C 0.7983(3) 0.6990(4) 0.9660(2) 0.0300(17) Uani 1 1 d . . .
C44 C 0.7662(3) 0.6501(4) 0.9810(2) 0.0301(18) Uani 1 1 d . . .
C45 C 0.7710(3) 0.5909(4) 1.0121(3) 0.0360(19) Uani 1 1 d . . .
H45 H 0.7983 0.5747 1.0270 0.043 Uiso 1 1 calc R . .
C46 C 0.7326(3) 0.5579(5) 1.0191(3) 0.040(2) Uani 1 1 d . . .
H46 H 0.7343 0.5182 1.0394 0.048 Uiso 1 1 calc R . .
C47 C 0.6921(3) 0.5819(5) 0.9973(3) 0.042(2) Uani 1 1 d . . .
H47 H 0.6673 0.5582 1.0032 0.051 Uiso 1 1 calc R . .
C48 C 0.6877(3) 0.6401(5) 0.9668(2) 0.0343(19) Uani 1 1 d . . .
H48 H 0.6603 0.6565 0.9523 0.041 Uiso 1 1 calc R . .
C49 C 0.7253(3) 0.6733(4) 0.9587(2) 0.0304(18) Uani 1 1 d . . .
C50 C 0.7337(2) 0.7357(4) 0.9298(2) 0.0282(17) Uani 1 1 d . . .
C52 C 0.7078(2) 0.8426(4) 0.8863(2) 0.0272(17) Uani 1 1 d . . .
C53 C 0.6723(2) 0.8959(4) 0.8699(2) 0.0287(17) Uani 1 1 d . . .
C54 C 0.6280(2) 0.8939(5) 0.8700(3) 0.037(2) Uani 1 1 d . . .
H54 H 0.6157 0.8526 0.8824 0.045 Uiso 1 1 calc R . .
C55 C 0.6029(3) 0.9549(5) 0.8512(3) 0.045(2) Uani 1 1 d . . .
H55 H 0.5731 0.9552 0.8510 0.054 Uiso 1 1 calc R . .
C56 C 0.6213(3) 1.0174(5) 0.8321(3) 0.041(2) Uani 1 1 d . . .
H56 H 0.6031 1.0564 0.8182 0.049 Uiso 1 1 calc R . .
C57 C 0.6657(2) 1.0221(5) 0.8336(3) 0.0341(19) Uani 1 1 d . . .
H57 H 0.6779 1.0649 0.8226 0.041 Uiso 1 1 calc R . .
C58 C 0.6912(2) 0.9598(4) 0.8523(2) 0.0280(17) Uani 1 1 d . . .
C59 C 0.7375(2) 0.9425(4) 0.8598(2) 0.0260(17) Uani 1 1 d . . .
C65 C 0.9645(2) 0.6699(4) 0.9100(3) 0.0307(18) Uani 1 1 d . . .
C66 C 0.9938(3) 0.6476(5) 0.8850(3) 0.039(2) Uani 1 1 d . . .
H66 H 0.9862 0.6513 0.8550 0.047 Uiso 1 1 calc R . .
C67 C 1.0348(3) 0.6198(5) 0.9047(3) 0.043(2) Uani 1 1 d . . .
H67 H 1.0541 0.6056 0.8873 0.052 Uiso 1 1 calc R . .
C68 C 1.0481(3) 0.6122(5) 0.9490(3) 0.0351(19) Uani 1 1 d . . .
C69 C 1.0926(3) 0.5790(5) 0.9701(3) 0.044(2) Uani 1 1 d . . .
C70 C 1.1282(3) 0.6014(6) 0.9459(4) 0.066(3) Uani 1 1 d . . .
H70A H 1.1284 0.6568 0.9423 0.099 Uiso 1 1 calc R . .
H70B H 1.1226 0.5768 0.9180 0.099 Uiso 1 1 calc R . .
H70C H 1.1561 0.5847 0.9620 0.099 Uiso 1 1 calc R . .
C71 C 1.0887(3) 0.4899(5) 0.9710(3) 0.054(3) Uani 1 1 d . . .
H71A H 1.1158 0.4680 0.9858 0.081 Uiso 1 1 calc R . .
H71B H 1.0817 0.4704 0.9419 0.081 Uiso 1 1 calc R . .
H71C H 1.0660 0.4757 0.9859 0.081 Uiso 1 1 calc R . .
C72 C 1.1071(3) 0.6092(6) 1.0167(3) 0.058(3) Uani 1 1 d . . .
H72A H 1.1065 0.6650 1.0166 0.088 Uiso 1 1 calc R . .
H72B H 1.1362 0.5916 1.0284 0.088 Uiso 1 1 calc R . .
H72C H 1.0876 0.5900 1.0341 0.088 Uiso 1 1 calc R . .
C73 C 1.0178(3) 0.6324(5) 0.9730(3) 0.043(2) Uani 1 1 d . . .
H73 H 1.0250 0.6270 1.0029 0.052 Uiso 1 1 calc R . .
C74 C 0.9766(3) 0.6607(6) 0.9538(3) 0.045(2) Uani 1 1 d . . .
H74 H 0.9570 0.6737 0.9711 0.054 Uiso 1 1 calc R . .
C75 C 0.8803(2) 0.9528(4) 0.7554(3) 0.0300(17) Uani 1 1 d . . .
C76 C 0.9060(3) 1.0169(5) 0.7674(3) 0.040(2) Uani 1 1 d . . .
H76 H 0.9130 1.0314 0.7963 0.047 Uiso 1 1 calc R . .
C77 C 0.9219(3) 1.0601(5) 0.7370(3) 0.042(2) Uani 1 1 d . . .
H77 H 0.9385 1.1042 0.7459 0.050 Uiso 1 1 calc R . .
C78 C 0.9137(2) 1.0398(5) 0.6941(3) 0.0339(19) Uani 1 1 d . A .
C79 C 0.8870(3) 0.9754(5) 0.6819(3) 0.040(2) Uani 1 1 d . . .
H79 H 0.8803 0.9604 0.6531 0.048 Uiso 1 1 calc R . .
C80 C 0.8703(3) 0.9337(5) 0.7121(3) 0.038(2) Uani 1 1 d . . .
H80 H 0.8520 0.8917 0.7031 0.046 Uiso 1 1 calc R . .
C81 C 0.7578(2) 0.5077(4) 0.8782(2) 0.0276(17) Uani 1 1 d . . .
C82 C 0.7675(4) 0.4473(6) 0.8553(4) 0.0728(16) Uani 1 1 d . . .
H82 H 0.7841 0.4556 0.8344 0.087 Uiso 1 1 calc R . .
C83 C 0.7534(4) 0.3725(6) 0.8617(4) 0.0728(16) Uani 1 1 d . . .
H83 H 0.7606 0.3333 0.8441 0.087 Uiso 1 1 calc R . .
C84 C 0.7309(4) 0.3529(6) 0.8907(4) 0.0728(16) Uani 1 1 d . . .
C85 C 0.7172(4) 0.4158(6) 0.9115(4) 0.0728(16) Uani 1 1 d . . .
H85 H 0.6991 0.4071 0.9310 0.087 Uiso 1 1 calc R . .
C86 C 0.7295(4) 0.4928(6) 0.9044(4) 0.0728(16) Uani 1 1 d . . .
H86 H 0.7181 0.5337 0.9178 0.087 Uiso 1 1 calc R . .
C87 C 0.7218(4) 0.2530(7) 0.9440(4) 0.077(3) Uani 1 1 d U . .
H87A H 0.7519 0.2578 0.9581 0.115 Uiso 1 1 calc R . .
H87B H 0.7119 0.2011 0.9477 0.115 Uiso 1 1 calc R . .
H87C H 0.7046 0.2892 0.9566 0.115 Uiso 1 1 calc R . .
C88 C 0.6703(4) 0.2572(8) 0.8739(5) 0.094(4) Uani 1 1 d U . .
H88A H 0.6517 0.2932 0.8848 0.141 Uiso 1 1 calc R . .
H88B H 0.6619 0.2050 0.8792 0.141 Uiso 1 1 calc R . .
H88C H 0.6676 0.2649 0.8434 0.141 Uiso 1 1 calc R . .
C89 C 0.7435(5) 0.2110(8) 0.8774(5) 0.105(5) Uani 1 1 d U . .
H89A H 0.7431 0.2240 0.8478 0.158 Uiso 1 1 calc R . .
H89B H 0.7312 0.1603 0.8789 0.158 Uiso 1 1 calc R . .
H89C H 0.7730 0.2114 0.8935 0.158 Uiso 1 1 calc R . .
C90 C 0.7169(4) 0.2703(6) 0.8965(3) 0.062(3) Uani 1 1 d . . .
C91 C 0.6684(2) 0.8253(4) 0.7520(2) 0.0287(17) Uani 1 1 d . . .
C92 C 0.6637(3) 0.8476(4) 0.7091(2) 0.0324(18) Uani 1 1 d . . .
H92 H 0.6880 0.8469 0.6963 0.039 Uiso 1 1 calc R . .
C93 C 0.6235(3) 0.8712(5) 0.6847(3) 0.037(2) Uani 1 1 d . . .
H93 H 0.6218 0.8867 0.6562 0.044 Uiso 1 1 calc R . .
C94 C 0.5867(3) 0.8723(5) 0.7014(3) 0.037(2) Uani 1 1 d . . .
C95 C 0.5914(3) 0.8490(5) 0.7445(3) 0.041(2) Uani 1 1 d . . .
H95 H 0.5670 0.8494 0.7570 0.049 Uiso 1 1 calc R . .
C96 C 0.6303(2) 0.8257(5) 0.7690(3) 0.037(2) Uani 1 1 d . . .
H96 H 0.6316 0.8098 0.7974 0.044 Uiso 1 1 calc R . .
C97 C 0.5428(3) 0.9177(7) 0.6293(3) 0.070(3) Uani 1 1 d . . .
H97A H 0.5520 0.8725 0.6158 0.105 Uiso 1 1 calc R . .
H97B H 0.5627 0.9596 0.6281 0.105 Uiso 1 1 calc R . .
H97C H 0.5140 0.9324 0.6145 0.105 Uiso 1 1 calc R . .
C98 C 0.5293(3) 0.9738(6) 0.6982(4) 0.082(4) Uani 1 1 d . . .
H98A H 0.5502 1.0141 0.6969 0.124 Uiso 1 1 calc R . .
H98B H 0.5289 0.9625 0.7279 0.124 Uiso 1 1 calc R . .
H98C H 0.5009 0.9907 0.6836 0.124 Uiso 1 1 calc R . .
C99 C 0.5422(3) 0.8996(5) 0.6760(3) 0.054(3) Uani 1 1 d . . .
C100 C 0.5085(3) 0.8362(5) 0.6780(3) 0.049(2) Uani 1 1 d . . .
H10A H 0.4809 0.8511 0.6606 0.073 Uiso 1 1 calc R . .
H10B H 0.5056 0.8293 0.7074 0.073 Uiso 1 1 calc R . .
H10C H 0.5179 0.7883 0.6673 0.073 Uiso 1 1 calc R . .
C101 C 0.9322(2) 1.0864(5) 0.6607(3) 0.043(2) Uani 1 1 d D . .
C108 C 0.6643(3) 0.8613(5) 0.2239(3) 0.050(2) Uani 1 1 d . . .
H108 H 0.6650 0.8342 0.1967 0.060 Uiso 1 1 calc R . .
C110 C 1.0000 0.7513(6) 0.7500 0.21(2) Uani 1 2 d SD . .
H110 H 1.0179 0.7513 0.7280 0.253 Uiso 0.50 1 calc PR . .
C112 C 0.8877(4) 0.1064(8) 0.0280(5) 0.46(2) Uani 1 1 d DU . .
H112 H 0.8708 0.0833 0.0477 0.549 Uiso 1 1 calc R . .
C1A C 0.8974(5) 1.1061(13) 0.6206(5) 0.062(3) Uani 0.514(9) 1 d PD A 1
H1A1 H 0.9106 1.1347 0.6005 0.093 Uiso 0.514(9) 1 calc PR A 1
H1A2 H 0.8749 1.1369 0.6288 0.093 Uiso 0.514(9) 1 calc PR A 1
H1A3 H 0.8850 1.0589 0.6072 0.093 Uiso 0.514(9) 1 calc PR A 1
C2A C 0.9687(6) 1.0349(12) 0.6490(7) 0.062(3) Uani 0.486(9) 1 d PD A 1
H2A1 H 0.9817 1.0611 0.6279 0.093 Uiso 0.486(9) 1 calc PR A 1
H2A2 H 0.9565 0.9864 0.6373 0.093 Uiso 0.486(9) 1 calc PR A 1
H2A3 H 0.9907 1.0254 0.6745 0.093 Uiso 0.486(9) 1 calc PR A 1
C3A C 0.9538(6) 1.1626(8) 0.6806(6) 0.062(3) Uani 0.514(9) 1 d PD A 1
H3A1 H 0.9653 1.1906 0.6592 0.093 Uiso 0.514(9) 1 calc PR A 1
H3A2 H 0.9770 1.1504 0.7046 0.093 Uiso 0.514(9) 1 calc PR A 1
H3A3 H 0.9324 1.1940 0.6905 0.093 Uiso 0.514(9) 1 calc PR A 1
C1B C 0.9156(7) 1.0575(13) 0.6135(4) 0.062(3) Uani 0.486(9) 1 d PD A 2
H1B1 H 0.9285 1.0883 0.5941 0.093 Uiso 0.486(9) 1 calc PR A 2
H1B2 H 0.8844 1.0622 0.6060 0.093 Uiso 0.486(9) 1 calc PR A 2
H1B3 H 0.9237 1.0040 0.6114 0.093 Uiso 0.486(9) 1 calc PR A 2
C2B C 0.9819(4) 1.0840(14) 0.6685(7) 0.062(3) Uani 0.514(9) 1 d PD A 2
H2B1 H 0.9916 1.1138 0.6465 0.093 Uiso 0.514(9) 1 calc PR A 2
H2B2 H 0.9914 1.0312 0.6674 0.093 Uiso 0.514(9) 1 calc PR A 2
H2B3 H 0.9939 1.1057 0.6963 0.093 Uiso 0.514(9) 1 calc PR A 2
C3B C 0.9155(5) 1.1715(8) 0.6579(6) 0.062(3) Uani 0.486(9) 1 d PD A 2
H3B1 H 0.9274 1.1992 0.6367 0.093 Uiso 0.486(9) 1 calc PR A 2
H3B2 H 0.9245 1.1961 0.6856 0.093 Uiso 0.486(9) 1 calc PR A 2
H3B3 H 0.8842 1.1717 0.6499 0.093 Uiso 0.486(9) 1 calc PR A 2
H2 H 0.7227 0.9506 0.7444 0.093 Uiso 1 1 d RD . .

loop_
_atom_site_aniso_label
_atom_site_aniso_U_11
_atom_site_aniso_U_22
_atom_site_aniso_U_33
_atom_site_aniso_U_23
_atom_site_aniso_U_13
_atom_site_aniso_U_12
Cl1 0.0584(14) 0.0567(15) 0.0500(14) -0.0070(12) 0.0104(11) 0.0102(12)
Cl2 0.0737(16) 0.0458(13) 0.0465(13) 0.0011(11) 0.0093(12) 0.0090(12)
Cl3 0.0799(17) 0.0498(15) 0.0613(15) -0.0090(12) 0.0229(13) -0.0135(13)
Cl4 0.093(2) 0.141(4) 0.159(4) 0.061(3) 0.067(3) 0.034(3)
Cl5 0.146(5) 0.072(3) 0.156(6) 0.000 0.046(4) 0.000
Cl7 0.174(5) 0.105(4) 0.383(9) -0.093(5) 0.046(6) 0.008(4)
Cl8 0.271(8) 0.245(7) 0.246(8) 0.039(6) 0.083(7) 0.112(6)
Cl9 0.188(6) 0.121(5) 0.559(12) -0.097(7) -0.009(8) 0.016(4)
Lu1 0.02393(19) 0.0206(2) 0.02235(19) 0.00038(17) 0.00260(13) -0.00259(17)
N2 0.040(4) 0.038(4) 0.040(4) 0.004(3) 0.000(3) -0.002(3)
N22 0.030(3) 0.030(3) 0.027(3) 0.007(3) 0.001(3) -0.001(3)
N23 0.032(3) 0.028(3) 0.030(4) 0.002(3) 0.007(3) -0.008(3)
N24 0.028(3) 0.027(4) 0.027(3) 0.005(3) 0.005(3) -0.001(3)
N33 0.030(3) 0.027(4) 0.035(4) 0.003(3) 0.005(3) -0.006(3)
N42 0.033(3) 0.032(4) 0.024(3) 0.001(3) 0.005(3) 0.004(3)
N51 0.038(4) 0.024(4) 0.028(3) -0.001(3) 0.009(3) -0.008(3)
N60 0.027(3) 0.025(3) 0.033(4) 0.001(3) 0.000(3) 0.000(3)
N61 0.031(3) 0.022(3) 0.023(3) 0.000(3) 0.005(3) 0.001(3)
N62 0.028(3) 0.019(3) 0.023(3) -0.001(3) 0.006(2) 0.001(3)
N63 0.028(3) 0.015(3) 0.026(3) -0.003(3) 0.005(3) -0.004(3)
N64 0.025(3) 0.024(3) 0.024(3) 0.001(3) -0.001(2) -0.007(3)
C1 0.029(4) 0.026(4) 0.028(4) 0.006(3) 0.008(3) 0.003(3)
C3 0.021(4) 0.029(4) 0.032(4) 0.003(3) 0.005(3) -0.002(3)
C4 0.026(4) 0.032(4) 0.032(4) -0.003(4) 0.000(3) -0.001(3)
C5 0.029(4) 0.023(4) 0.037(4) -0.003(4) 0.009(3) -0.004(3)
C6 0.027(4) 0.024(4) 0.031(4) -0.001(3) 0.003(3) -0.001(3)
C7 0.024(4) 0.034(4) 0.045(5) 0.013(4) 0.009(4) 0.001(3)
C8 0.020(4) 0.032(5) 0.046(5) 0.000(4) 0.006(3) -0.003(3)
C9 0.034(4) 0.036(4) 0.026(4) -0.007(4) 0.004(3) 0.004(4)
C10 0.036(4) 0.025(4) 0.022(4) -0.002(3) 0.000(3) 0.006(4)
C11 0.030(4) 0.027(4) 0.027(4) 0.000(3) 0.004(3) 0.001(3)
C12 0.048(5) 0.026(4) 0.039(5) 0.003(4) 0.004(4) 0.001(4)
C13 0.038(5) 0.030(4) 0.028(4) 0.005(4) 0.005(3) -0.009(4)
C14 0.038(4) 0.037(5) 0.018(4) -0.005(3) 0.012(3) 0.002(4)
C15 0.034(4) 0.021(4) 0.025(4) -0.003(3) 0.008(3) -0.009(3)
C16 0.030(4) 0.024(4) 0.027(4) -0.005(3) 0.007(3) -0.001(3)
C17 0.031(4) 0.023(4) 0.043(5) -0.003(4) 0.012(4) -0.006(3)
C18 0.026(4) 0.029(4) 0.042(5) -0.001(4) 0.002(4) -0.003(3)
C19 0.030(4) 0.034(4) 0.027(4) -0.006(4) 0.003(3) -0.004(3)
C20 0.033(4) 0.032(4) 0.021(4) -0.007(3) 0.009(3) -0.005(4)
C21 0.022(4) 0.019(4) 0.043(5) 0.011(4) 0.002(3) 0.001(3)
C25 0.027(4) 0.023(4) 0.035(4) -0.001(3) 0.004(3) 0.002(3)
C26 0.034(4) 0.023(4) 0.035(4) 0.000(3) 0.001(4) -0.008(3)
C27 0.033(4) 0.028(5) 0.055(6) 0.006(4) 0.003(4) 0.001(4)
C28 0.047(5) 0.032(5) 0.056(6) 0.007(4) 0.008(4) -0.008(4)
C29 0.043(5) 0.027(4) 0.052(5) 0.004(4) 0.007(4) -0.012(4)
C30 0.025(4) 0.035(5) 0.044(5) -0.001(4) -0.006(4) -0.003(4)
C31 0.036(4) 0.023(4) 0.026(4) -0.002(3) 0.002(3) -0.008(3)
C32 0.024(4) 0.034(4) 0.032(4) 0.007(4) -0.003(3) -0.005(3)
C34 0.033(4) 0.029(4) 0.027(4) -0.008(3) 0.009(3) 0.002(3)
C35 0.036(4) 0.027(4) 0.032(4) -0.001(4) -0.001(4) 0.002(3)
C36 0.037(5) 0.032(5) 0.049(5) -0.001(4) -0.005(4) -0.004(4)
C37 0.044(5) 0.039(5) 0.055(6) -0.004(5) -0.020(5) 0.001(4)
C38 0.049(5) 0.045(5) 0.026(4) 0.005(4) -0.007(4) 0.006(4)
C39 0.045(5) 0.035(5) 0.029(4) 0.000(4) 0.003(4) 0.005(4)
C40 0.033(4) 0.030(4) 0.022(4) -0.002(3) 0.005(3) 0.004(3)
C41 0.037(4) 0.034(5) 0.018(4) 0.001(3) 0.007(3) 0.000(4)
C43 0.043(5) 0.023(4) 0.025(4) -0.006(3) 0.010(3) 0.003(4)
C44 0.050(5) 0.024(4) 0.020(4) -0.005(3) 0.015(4) -0.007(4)
C45 0.054(5) 0.020(4) 0.039(5) -0.004(4) 0.022(4) -0.003(4)
C46 0.059(6) 0.025(4) 0.041(5) 0.002(4) 0.023(4) -0.012(4)
C47 0.053(5) 0.032(5) 0.050(6) -0.004(4) 0.032(5) -0.009(4)
C48 0.042(5) 0.033(4) 0.029(4) -0.009(4) 0.011(4) -0.010(4)
C49 0.044(5) 0.027(4) 0.023(4) -0.007(3) 0.010(4) -0.004(4)
C50 0.033(4) 0.026(4) 0.026(4) -0.004(3) 0.006(3) -0.005(3)
C52 0.028(4) 0.022(4) 0.031(4) -0.006(3) 0.006(3) -0.002(3)
C53 0.033(4) 0.026(4) 0.027(4) -0.002(3) 0.006(3) 0.003(3)
C54 0.032(4) 0.047(5) 0.032(4) -0.004(4) 0.004(3) -0.003(4)
C55 0.021(4) 0.059(6) 0.053(6) -0.002(5) 0.006(4) 0.006(4)
C56 0.028(4) 0.046(5) 0.047(5) 0.010(4) 0.003(4) 0.017(4)
C57 0.033(4) 0.032(4) 0.037(5) 0.003(4) 0.007(4) 0.003(4)
C58 0.028(4) 0.025(4) 0.031(4) -0.007(3) 0.006(3) 0.001(3)
C59 0.031(4) 0.023(4) 0.024(4) -0.003(3) 0.006(3) -0.004(3)
C65 0.032(4) 0.025(4) 0.034(4) -0.005(3) 0.004(3) -0.002(3)
C66 0.046(5) 0.040(5) 0.032(5) 0.004(4) 0.007(4) 0.008(4)
C67 0.047(5) 0.046(5) 0.042(5) 0.007(4) 0.021(4) 0.016(4)
C68 0.037(4) 0.029(4) 0.039(5) 0.000(4) 0.005(4) -0.002(4)
C69 0.038(5) 0.046(5) 0.048(5) 0.005(4) 0.010(4) 0.009(4)
C70 0.035(5) 0.064(7) 0.096(9) 0.023(6) 0.007(5) 0.000(5)
C71 0.055(6) 0.040(5) 0.071(7) 0.016(5) 0.020(5) 0.017(5)
C72 0.042(5) 0.059(6) 0.063(7) 0.006(5) -0.016(5) 0.013(5)
C73 0.047(5) 0.049(5) 0.030(5) 0.003(4) -0.002(4) 0.007(4)
C74 0.036(5) 0.064(6) 0.036(5) -0.005(5) 0.007(4) 0.010(4)
C75 0.024(4) 0.027(4) 0.039(5) 0.002(4) 0.007(3) 0.002(3)
C76 0.043(5) 0.027(4) 0.043(5) 0.008(4) -0.005(4) 0.002(4)
C77 0.033(4) 0.040(5) 0.048(6) 0.011(4) -0.001(4) -0.007(4)
C78 0.024(4) 0.030(4) 0.047(5) 0.009(4) 0.007(4) 0.003(3)
C79 0.043(5) 0.042(5) 0.040(5) 0.002(4) 0.016(4) 0.002(4)
C80 0.040(5) 0.031(5) 0.045(5) -0.001(4) 0.007(4) -0.002(4)
C81 0.031(4) 0.019(4) 0.034(4) -0.001(3) 0.010(3) -0.002(3)
C82 0.119(4) 0.039(2) 0.079(4) -0.018(2) 0.063(3) -0.029(3)
C83 0.119(4) 0.039(2) 0.079(4) -0.018(2) 0.063(3) -0.029(3)
C84 0.119(4) 0.039(2) 0.079(4) -0.018(2) 0.063(3) -0.029(3)
C85 0.119(4) 0.039(2) 0.079(4) -0.018(2) 0.063(3) -0.029(3)
C86 0.119(4) 0.039(2) 0.079(4) -0.018(2) 0.063(3) -0.029(3)
C87 0.083(5) 0.071(5) 0.073(5) 0.013(4) 0.009(4) -0.013(4)
C88 0.097(6) 0.086(6) 0.093(6) 0.010(4) 0.006(4) -0.018(4)
C89 0.117(6) 0.093(6) 0.108(6) 0.000(5) 0.028(5) -0.005(5)
C90 0.088(8) 0.048(6) 0.050(6) 0.001(5) 0.013(6) -0.023(6)
C91 0.029(4) 0.025(4) 0.032(4) 0.001(3) 0.007(3) -0.001(3)
C92 0.036(4) 0.034(5) 0.027(4) -0.005(4) 0.005(3) -0.004(4)
C93 0.046(5) 0.034(5) 0.026(4) -0.001(4) -0.002(4) -0.007(4)
C94 0.032(4) 0.033(5) 0.043(5) -0.005(4) 0.000(4) -0.003(4)
C95 0.028(4) 0.051(6) 0.042(5) -0.010(4) 0.001(4) -0.001(4)
C96 0.031(4) 0.047(5) 0.032(4) -0.002(4) 0.005(4) -0.002(4)
C97 0.049(6) 0.079(8) 0.070(8) 0.024(6) -0.017(5) -0.012(6)
C98 0.045(6) 0.049(7) 0.135(12) -0.020(7) -0.023(7) 0.009(5)
C99 0.047(5) 0.039(5) 0.064(7) -0.003(5) -0.016(5) -0.003(4)
C100 0.037(5) 0.049(6) 0.051(6) -0.007(5) -0.012(4) 0.001(4)
C101 0.039(5) 0.040(5) 0.049(5) 0.014(4) 0.010(4) -0.003(4)
C108 0.062(6) 0.042(5) 0.043(5) -0.010(4) 0.007(5) -0.003(5)
C110 0.26(4) 0.12(2) 0.17(3) 0.000 -0.13(3) 0.000
C112 0.46(2) 0.46(2) 0.46(2) -0.0002(11) 0.093(5) 0.0001(11)
C1A 0.047(5) 0.078(7) 0.065(6) 0.032(5) 0.021(4) 0.000(4)
C2A 0.047(5) 0.078(7) 0.065(6) 0.032(5) 0.021(4) 0.000(4)
C3A 0.047(5) 0.078(7) 0.065(6) 0.032(5) 0.021(4) 0.000(4)
C1B 0.047(5) 0.078(7) 0.065(6) 0.032(5) 0.021(4) 0.000(4)
C2B 0.047(5) 0.078(7) 0.065(6) 0.032(5) 0.021(4) 0.000(4)
C3B 0.047(5) 0.078(7) 0.065(6) 0.032(5) 0.021(4) 0.000(4)

loop_
_atom_type_symbol
_atom_type_description
_atom_type_scat_dispersion_real
_atom_type_scat_dispersion_imag
_atom_type_scat_source
C C 0.0181 0.0091 'International Tables Vol C Tables 4.2.6.8 and 6.1.1.4'
H H 0.0000 0.0000 'International Tables Vol C Tables 4.2.6.8 and 6.1.1.4'
N N 0.0311 0.0180 'International Tables Vol C Tables 4.2.6.8 and 6.1.1.4'
Cl Cl 0.3639 0.7018 'International Tables Vol C Tables 4.2.6.8 and 6.1.1.4'
Lu Lu -6.6179 4.6937 'International Tables Vol C Tables 4.2.6.8 and 6.1.1.4'

loop_
_geom_angle_atom_site_label_1
_geom_angle_atom_site_label_2
_geom_angle_atom_site_label_3
_geom_angle
_geom_angle_site_symmetry_1
_geom_angle_site_symmetry_3
N63 Lu1 N61 114.6(2) . .
N63 Lu1 N62 72.85(19) . .
N61 Lu1 N62 72.7(2) . .
N63 Lu1 N64 72.9(2) . .
N61 Lu1 N64 72.4(2) . .
N62 Lu1 N64 113.25(19) . .
N63 Lu1 N23 83.0(2) . .
N61 Lu1 N23 141.3(2) . .
N62 Lu1 N23 81.1(2) . .
N64 Lu1 N23 145.7(2) . .
N63 Lu1 N24 80.84(19) . .
N61 Lu1 N24 140.23(19) . .
N62 Lu1 N24 145.48(19) . .
N64 Lu1 N24 78.56(19) . .
N23 Lu1 N24 73.7(2) . .
N63 Lu1 N22 147.61(19) . .
N61 Lu1 N22 77.2(2) . .
N62 Lu1 N22 83.28(19) . .
N64 Lu1 N22 138.2(2) . .
N23 Lu1 N22 71.8(2) . .
N24 Lu1 N22 109.97(19) . .
N63 Lu1 C21 141.9(2) . .
N61 Lu1 C21 84.6(2) . .
N62 Lu1 C21 145.1(2) . .
N64 Lu1 C21 83.4(2) . .
N23 Lu1 C21 102.6(2) . .
N24 Lu1 C21 65.3(2) . .
N22 Lu1 C21 65.69(19) . .
C3 N2 C1 110.5(6) . .
C3 N2 H2 121.5 . .
C1 N2 H2 127.8 . .
C9 N22 C6 106.5(6) . .
C9 N22 Lu1 119.1(5) . .
C6 N22 Lu1 129.2(5) . .
C14 N23 C11 106.0(6) . .
C14 N23 Lu1 124.7(5) . .
C11 N23 Lu1 123.0(5) . .
C16 N24 C19 106.0(6) . .
C16 N24 Lu1 122.0(4) . .
C19 N24 Lu1 129.1(5) . .
C32 N33 C34 122.7(6) . .
C43 N42 C41 122.1(7) . .
C52 N51 C50 123.1(6) . .
C25 N60 C59 122.4(6) . .
C25 N61 C32 106.9(6) . .
C25 N61 Lu1 123.8(5) . .
C32 N61 Lu1 123.4(5) . .
C41 N62 C34 107.3(6) . .
C41 N62 Lu1 125.3(5) . .
C34 N62 Lu1 125.3(5) . .
C50 N63 C43 106.7(6) . .
C50 N63 Lu1 124.9(5) . .
C43 N63 Lu1 124.0(5) . .
C59 N64 C52 106.8(6) . .
C59 N64 Lu1 125.6(5) . .
C52 N64 Lu1 125.3(5) . .
C21 C1 N2 105.6(6) . .
C21 C1 C20 129.1(7) . .
N2 C1 C20 125.2(7) . .
N2 C3 C4 108.2(7) . .
N2 C3 H3 125.9 . .
C4 C3 H3 125.9 . .
C3 C4 C21 106.8(6) . .
C3 C4 C5 124.7(7) . .
C21 C4 C5 128.5(7) . .
C6 C5 C4 122.3(7) . .
C6 C5 C75 121.1(7) . .
C4 C5 C75 116.3(7) . .
C5 C6 N22 126.8(7) . .
C5 C6 C7 124.7(7) . .
N22 C6 C7 108.3(6) . .
C8 C7 C6 108.0(7) . .
C8 C7 H7 126.0 . .
C6 C7 H7 126.0 . .
C7 C8 C9 108.0(7) . .
C7 C8 H8 126.0 . .
C9 C8 H8 126.0 . .
N22 C9 C10 126.0(7) . .
N22 C9 C8 108.6(7) . .
C10 C9 C8 125.2(7) . .
C11 C10 C9 124.8(7) . .
C11 C10 C65 117.7(7) . .
C9 C10 C65 117.3(7) . .
N23 C11 C10 127.4(7) . .
N23 C11 C12 108.2(7) . .
C10 C11 C12 124.2(7) . .
C13 C12 C11 108.1(7) . .
C13 C12 H12 126.0 . .
C11 C12 H12 126.0 . .
C12 C13 C14 107.2(7) . .
C12 C13 H13 126.4 . .
C14 C13 H13 126.4 . .
N23 C14 C15 126.1(7) . .
N23 C14 C13 110.4(7) . .
C15 C14 C13 123.4(7) . .
C14 C15 C16 125.6(7) . .
C14 C15 C81 116.9(7) . .
C16 C15 C81 116.7(6) . .
N24 C16 C15 126.9(6) . .
N24 C16 C17 108.6(6) . .
C15 C16 C17 124.4(7) . .
C18 C17 C16 109.0(7) . .
C18 C17 H17 125.5 . .
C16 C17 H17 125.5 . .
C17 C18 C19 107.0(7) . .
C17 C18 H18 126.5 . .
C19 C18 H18 126.5 . .
C20 C19 N24 125.9(7) . .
C20 C19 C18 124.6(7) . .
N24 C19 C18 109.3(7) . .
C19 C20 C1 120.6(7) . .
C19 C20 C91 120.3(7) . .
C1 C20 C91 118.9(7) . .
C1 C21 C4 108.9(6) . .
C1 C21 Lu1 109.8(5) . .
C4 C21 Lu1 114.3(5) . .
C1 C21 H21 125.6 . .
C4 C21 H21 125.6 . .
Lu1 C21 H21 49.9 . .
N60 C25 N61 127.4(7) . .
N60 C25 C26 122.3(7) . .
N61 C25 C26 110.1(6) . .
C31 C26 C27 120.1(7) . .
C31 C26 C25 106.1(6) . .
C27 C26 C25 133.8(7) . .
C28 C27 C26 117.5(8) . .
C28 C27 H27 121.3 . .
C26 C27 H27 121.3 . .
C29 C28 C27 121.8(8) . .
C29 C28 H28 119.1 . .
C27 C28 H28 119.1 . .
C30 C29 C28 121.2(8) . .
C30 C29 H29 119.4 . .
C28 C29 H29 119.4 . .
C29 C30 C31 117.4(7) . .
C29 C30 H30 121.3 . .
C31 C30 H30 121.3 . .
C30 C31 C26 121.9(7) . .
C30 C31 C32 131.8(7) . .
C26 C31 C32 106.2(6) . .
N33 C32 N61 127.5(7) . .
N33 C32 C31 121.8(7) . .
N61 C32 C31 110.4(6) . .
N33 C34 N62 128.2(7) . .
N33 C34 C35 121.7(7) . .
N62 C34 C35 109.8(7) . .
C36 C35 C40 121.3(7) . .
C36 C35 C34 132.3(8) . .
C40 C35 C34 106.4(7) . .
C37 C36 C35 117.3(8) . .
C37 C36 H36 121.4 . .
C35 C36 H36 121.4 . .
C38 C37 C36 121.4(8) . .
C38 C37 H37 119.3 . .
C36 C37 H37 119.3 . .
C37 C38 C39 121.8(8) . .
C37 C38 H38 119.1 . .
C39 C38 H38 119.1 . .
C40 C39 C38 117.3(8) . .
C40 C39 H39 121.3 . .
C38 C39 H39 121.3 . .
C39 C40 C35 120.8(7) . .
C39 C40 C41 132.8(8) . .
C35 C40 C41 106.4(6) . .
N42 C41 N62 129.0(7) . .
N42 C41 C40 120.8(7) . .
N62 C41 C40 110.1(6) . .
N42 C43 N63 127.7(7) . .
N42 C43 C44 122.3(7) . .
N63 C43 C44 109.6(7) . .
C49 C44 C45 121.5(7) . .
C49 C44 C43 107.1(7) . .
C45 C44 C43 131.5(8) . .
C46 C45 C44 115.9(8) . .
C46 C45 H45 122.0 . .
C44 C45 H45 122.0 . .
C47 C46 C45 122.4(8) . .
C47 C46 H46 118.8 . .
C45 C46 H46 118.8 . .
C48 C47 C46 121.3(8) . .
C48 C47 H47 119.3 . .
C46 C47 H47 119.3 . .
C47 C48 C49 117.6(8) . .
C47 C48 H48 121.2 . .
C49 C48 H48 121.2 . .
C48 C49 C44 121.3(7) . .
C48 C49 C50 133.3(8) . .
C44 C49 C50 105.3(7) . .
N51 C50 N63 127.0(7) . .
N51 C50 C49 121.5(7) . .
N63 C50 C49 111.2(6) . .
N51 C52 N64 128.3(7) . .
N51 C52 C53 121.3(7) . .
N64 C52 C53 110.4(6) . .
C54 C53 C58 121.2(7) . .
C54 C53 C52 132.6(7) . .
C58 C53 C52 106.2(6) . .
C55 C54 C53 117.7(8) . .
C55 C54 H54 121.2 . .
C53 C54 H54 121.2 . .
C54 C55 C56 121.3(7) . .
C54 C55 H55 119.3 . .
C56 C55 H55 119.3 . .
C57 C56 C55 121.7(7) . .
C57 C56 H56 119.1 . .
C55 C56 H56 119.1 . .
C56 C57 C58 117.0(8) . .
C56 C57 H57 121.5 . .
C58 C57 H57 121.5 . .
C57 C58 C53 120.9(7) . .
C57 C58 C59 134.0(7) . .
C53 C58 C59 105.0(6) . .
N60 C59 N64 128.1(7) . .
N60 C59 C58 120.4(7) . .
N64 C59 C58 111.4(6) . .
C74 C65 C66 117.9(7) . .
C74 C65 C10 119.6(7) . .
C66 C65 C10 122.4(7) . .
C65 C66 C67 119.9(8) . .
C65 C66 H66 120.0 . .
C67 C66 H66 120.0 . .
C68 C67 C66 123.2(8) . .
C68 C67 H67 118.4 . .
C66 C67 H67 118.4 . .
C73 C68 C67 115.8(8) . .
C73 C68 C69 121.5(8) . .
C67 C68 C69 122.6(8) . .
C70 C69 C68 112.4(8) . .
C70 C69 C72 107.0(8) . .
C68 C69 C72 110.8(7) . .
C70 C69 C71 109.3(8) . .
C68 C69 C71 108.1(7) . .
C72 C69 C71 109.2(8) . .
C69 C70 H70A 109.5 . .
C69 C70 H70B 109.5 . .
H70A C70 H70B 109.5 . .
C69 C70 H70C 109.5 . .
H70A C70 H70C 109.5 . .
H70B C70 H70C 109.5 . .
C69 C71 H71A 109.5 . .
C69 C71 H71B 109.5 . .
H71A C71 H71B 109.5 . .
C69 C71 H71C 109.5 . .
H71A C71 H71C 109.5 . .
H71B C71 H71C 109.5 . .
C69 C72 H72A 109.5 . .
C69 C72 H72B 109.5 . .
H72A C72 H72B 109.5 . .
C69 C72 H72C 109.5 . .
H72A C72 H72C 109.5 . .
H72B C72 H72C 109.5 . .
C68 C73 C74 121.8(8) . .
C68 C73 H73 119.1 . .
C74 C73 H73 119.1 . .
C65 C74 C73 121.4(8) . .
C65 C74 H74 119.3 . .
C73 C74 H74 119.3 . .
C76 C75 C80 117.7(8) . .
C76 C75 C5 124.5(7) . .
C80 C75 C5 117.8(7) . .
C75 C76 C77 120.9(8) . .
C75 C76 H76 119.5 . .
C77 C76 H76 119.5 . .
C78 C77 C76 121.8(8) . .
C78 C77 H77 119.1 . .
C76 C77 H77 119.1 . .
C77 C78 C79 117.1(8) . .
C77 C78 C101 121.8(7) . .
C79 C78 C101 121.1(8) . .
C80 C79 C78 121.0(8) . .
C80 C79 H79 119.5 . .
C78 C79 H79 119.5 . .
C79 C80 C75 121.4(8) . .
C79 C80 H80 119.3 . .
C75 C80 H80 119.3 . .
C82 C81 C86 115.7(8) . .
C82 C81 C15 121.5(7) . .
C86 C81 C15 122.6(7) . .
C81 C82 C83 121.8(9) . .
C81 C82 H82 119.1 . .
C83 C82 H82 119.1 . .
C84 C83 C82 125.0(10) . .
C84 C83 H83 117.5 . .
C82 C83 H83 117.5 . .
C83 C84 C85 113.3(10) . .
C83 C84 C90 122.6(10) . .
C85 C84 C90 123.7(9) . .
C84 C85 C86 122.6(10) . .
C84 C85 H85 118.7 . .
C86 C85 H85 118.7 . .
C81 C86 C85 120.7(10) . .
C81 C86 H86 119.7 . .
C85 C86 H86 119.7 . .
C90 C87 H87A 109.5 . .
C90 C87 H87B 109.5 . .
H87A C87 H87B 109.5 . .
C90 C87 H87C 109.5 . .
H87A C87 H87C 109.5 . .
H87B C87 H87C 109.5 . .
C90 C88 H88A 109.5 . .
C90 C88 H88B 109.5 . .
H88A C88 H88B 109.5 . .
C90 C88 H88C 109.5 . .
H88A C88 H88C 109.5 . .
H88B C88 H88C 109.5 . .
C90 C89 H89A 109.5 . .
C90 C89 H89B 109.5 . .
H89A C89 H89B 109.5 . .
C90 C89 H89C 109.5 . .
H89A C89 H89C 109.5 . .
H89B C89 H89C 109.5 . .
C88 C90 C87 109.5(10) . .
C88 C90 C84 111.1(11) . .
C87 C90 C84 109.5(9) . .
C88 C90 C89 105.5(11) . .
C87 C90 C89 108.2(11) . .
C84 C90 C89 112.8(10) . .
C92 C91 C96 116.4(7) . .
C92 C91 C20 122.2(7) . .
C96 C91 C20 121.5(7) . .
C91 C92 C93 121.6(8) . .
C91 C92 H92 119.2 . .
C93 C92 H92 119.2 . .
C94 C93 C92 121.9(8) . .
C94 C93 H93 119.0 . .
C92 C93 H93 119.0 . .
C93 C94 C95 116.4(7) . .
C93 C94 C99 123.4(8) . .
C95 C94 C99 120.2(8) . .
C96 C95 C94 122.9(8) . .
C96 C95 H95 118.5 . .
C94 C95 H95 118.5 . .
C95 C96 C91 120.9(8) . .
C95 C96 H96 119.6 . .
C91 C96 H96 119.6 . .
C99 C97 H97A 109.5 . .
C99 C97 H97B 109.5 . .
H97A C97 H97B 109.5 . .
C99 C97 H97C 109.5 . .
H97A C97 H97C 109.5 . .
H97B C97 H97C 109.5 . .
C99 C98 H98A 109.5 . .
C99 C98 H98B 109.5 . .
H98A C98 H98B 109.5 . .
C99 C98 H98C 109.5 . .
H98A C98 H98C 109.5 . .
H98B C98 H98C 109.5 . .
C97 C99 C100 109.5(8) . .
C97 C99 C94 112.6(9) . .
C100 C99 C94 108.7(7) . .
C97 C99 C98 109.2(9) . .
C100 C99 C98 108.9(9) . .
C94 C99 C98 107.9(7) . .
C99 C100 H10A 109.5 . .
C99 C100 H10B 109.5 . .
H10A C100 H10B 109.5 . .
C99 C100 H10C 109.5 . .
H10A C100 H10C 109.5 . .
H10B C100 H10C 109.5 . .
C2B C101 C78 113.0(9) . .
C2B C101 C1A 131.9(12) . .
C78 C101 C1A 112.5(9) . .
C2B C101 C3A 67.1(12) . .
C78 C101 C3A 111.0(9) . .
C1A C101 C3A 109.1(12) . .
C2B C101 C3B 110.9(12) . .
C78 C101 C3B 111.3(9) . .
C1A C101 C3B 64.6(12) . .
C3A C101 C3B 48.6(9) . .
C2B C101 C2A 40.9(11) . .
C78 C101 C2A 105.4(9) . .
C1A C101 C2A 111.3(13) . .
C3A C101 C2A 107.4(13) . .
C3B C101 C2A 141.6(12) . .
C2B C101 C1B 105.9(13) . .
C78 C101 C1B 113.2(9) . .
C1A C101 C1B 40.2(11) . .
C3A C101 C1B 133.9(12) . .
C3B C101 C1B 101.9(12) . .
C2A C101 C1B 72.9(13) . .
Cl2 C108 Cl3 111.1(5) . .
Cl2 C108 Cl1 109.1(5) . .
Cl3 C108 Cl1 110.5(5) . .
Cl2 C108 H108 108.7 . .
Cl3 C108 H108 108.7 . .
Cl1 C108 H108 108.7 . .
Cl4 C110 Cl4 121.8(7) . 2_756
Cl4 C110 Cl5 119.1(4) . .
Cl4 C110 Cl5 119.1(4) 2_756 .
Cl4 C110 H110 90.0 . .
Cl4 C110 H110 90.0 2_756 .
Cl5 C110 H110 90.0 . .
Cl9 C112 Cl7 102.6(8) . .
Cl9 C112 Cl8 111.9(11) . .
Cl7 C112 Cl8 105.9(9) . .
Cl9 C112 H112 112.0 . .
Cl7 C112 H112 112.0 . .
Cl8 C112 H112 112.0 . .
C101 C1A H1A1 109.5 . .
C101 C1A H1A2 109.5 . .
H1A1 C1A H1A2 109.5 . .
C101 C1A H1A3 109.5 . .
H1A1 C1A H1A3 109.5 . .
H1A2 C1A H1A3 109.5 . .
C101 C2A H2A1 109.5 . .
C101 C2A H2A2 109.5 . .
H2A1 C2A H2A2 109.5 . .
C101 C2A H2A3 109.5 . .
H2A1 C2A H2A3 109.5 . .
H2A2 C2A H2A3 109.5 . .
C101 C3A H3A1 109.5 . .
C101 C3A H3A2 109.5 . .
H3A1 C3A H3A2 109.5 . .
C101 C3A H3A3 109.5 . .
H3A1 C3A H3A3 109.5 . .
H3A2 C3A H3A3 109.5 . .
C101 C1B H1B1 109.5 . .
C101 C1B H1B2 109.5 . .
H1B1 C1B H1B2 109.5 . .
C101 C1B H1B3 109.5 . .
H1B1 C1B H1B3 109.5 . .
H1B2 C1B H1B3 109.5 . .
C101 C2B H2B1 109.5 . .
C101 C2B H2B2 109.5 . .
H2B1 C2B H2B2 109.5 . .
C101 C2B H2B3 109.5 . .
H2B1 C2B H2B3 109.5 . .
H2B2 C2B H2B3 109.5 . .
C101 C3B H3B1 109.5 . .
C101 C3B H3B2 109.5 . .
H3B1 C3B H3B2 109.5 . .
C101 C3B H3B3 109.5 . .
H3B1 C3B H3B3 109.5 . .
H3B2 C3B H3B3 109.5 . .

loop_
_geom_bond_atom_site_label_1
_geom_bond_atom_site_label_2
_geom_bond_distance
_geom_bond_site_symmetry_2
Cl1 C108 1.776(9) .
Cl2 C108 1.742(9) .
Cl3 C108 1.758(10) .
Cl4 C110 1.651(6) .
Cl5 C110 1.666(9) .
Cl7 C112 1.736(11) .
Cl8 C112 1.750(11) .
Cl9 C112 1.733(11) .
Lu1 N63 2.340(6) .
Lu1 N61 2.346(6) .
Lu1 N62 2.347(6) .
Lu1 N64 2.355(6) .
Lu1 N23 2.394(6) .
Lu1 N24 2.520(6) .
Lu1 N22 2.588(6) .
Lu1 C21 2.806(8) .
N2 C3 1.342(10) .
N2 C1 1.401(10) .
N2 H2 0.8994 .
N22 C9 1.381(10) .
N22 C6 1.391(10) .
N23 C14 1.368(10) .
N23 C11 1.388(10) .
N24 C16 1.385(9) .
N24 C19 1.396(10) .
N33 C32 1.327(10) .
N33 C34 1.331(10) .
N42 C43 1.323(10) .
N42 C41 1.327(10) .
N51 C52 1.327(10) .
N51 C50 1.335(10) .
N60 C25 1.334(9) .
N60 C59 1.339(9) .
N61 C25 1.372(9) .
N61 C32 1.376(9) .
N62 C41 1.374(9) .
N62 C34 1.380(9) .
N63 C50 1.365(9) .
N63 C43 1.383(9) .
N64 C59 1.366(9) .
N64 C52 1.373(9) .
C1 C21 1.390(10) .
C1 C20 1.416(10) .
C3 C4 1.398(11) .
C3 H3 0.9300 .
C4 C21 1.401(11) .
C4 C5 1.421(10) .
C5 C6 1.375(11) .
C5 C75 1.500(11) .
C6 C7 1.443(10) .
C7 C8 1.328(11) .
C7 H7 0.9300 .
C8 C9 1.441(11) .
C8 H8 0.9300 .
C9 C10 1.414(11) .
C10 C11 1.388(11) .
C10 C65 1.515(10) .
C11 C12 1.450(11) .
C12 C13 1.327(11) .
C12 H12 0.9300 .
C13 C14 1.428(11) .
C13 H13 0.9300 .
C14 C15 1.401(11) .
C15 C16 1.405(11) .
C15 C81 1.504(10) .
C16 C17 1.434(10) .
C17 C18 1.335(11) .
C17 H17 0.9300 .
C18 C19 1.435(11) .
C18 H18 0.9300 .
C19 C20 1.390(11) .
C20 C91 1.466(10) .
C21 H21 0.9300 .
C25 C26 1.456(11) .
C26 C31 1.399(11) .
C26 C27 1.405(11) .
C27 C28 1.390(12) .
C27 H27 0.9300 .
C28 C29 1.389(12) .
C28 H28 0.9300 .
C29 C30 1.387(11) .
C29 H29 0.9300 .
C30 C31 1.393(11) .
C30 H30 0.9300 .
C31 C32 1.448(11) .
C34 C35 1.453(11) .
C35 C36 1.392(11) .
C35 C40 1.397(11) .
C36 C37 1.383(12) .
C36 H36 0.9300 .
C37 C38 1.373(13) .
C37 H37 0.9300 .
C38 C39 1.391(12) .
C38 H38 0.9300 .
C39 C40 1.384(11) .
C39 H39 0.9300 .
C40 C41 1.452(11) .
C43 C44 1.464(11) .
C44 C49 1.388(11) .
C44 C45 1.401(11) .
C45 C46 1.389(12) .
C45 H45 0.9300 .
C46 C47 1.378(13) .
C46 H46 0.9300 .
C47 C48 1.376(12) .
C47 H47 0.9300 .
C48 C49 1.380(11) .
C48 H48 0.9300 .
C49 C50 1.467(11) .
C52 C53 1.452(10) .
C53 C54 1.390(11) .
C53 C58 1.417(11) .
C54 C55 1.373(12) .
C54 H54 0.9300 .
C55 C56 1.413(13) .
C55 H55 0.9300 .
C56 C57 1.383(11) .
C56 H56 0.9300 .
C57 C58 1.396(11) .
C57 H57 0.9300 .
C58 C59 1.451(10) .
C65 C74 1.367(12) .
C65 C66 1.382(11) .
C66 C67 1.390(12) .
C66 H66 0.9300 .
C67 C68 1.382(12) .
C67 H67 0.9300 .
C68 C73 1.376(12) .
C68 C69 1.528(11) .
C69 C70 1.526(13) .
C69 C72 1.539(13) .
C69 C71 1.540(12) .
C70 H70A 0.9600 .
C70 H70B 0.9600 .
C70 H70C 0.9600 .
C71 H71A 0.9600 .
C71 H71B 0.9600 .
C71 H71C 0.9600 .
C72 H72A 0.9600 .
C72 H72B 0.9600 .
C72 H72C 0.9600 .
C73 C74 1.399(12) .
C73 H73 0.9300 .
C74 H74 0.9300 .
C75 C76 1.374(11) .
C75 C80 1.380(11) .
C76 C77 1.385(12) .
C76 H76 0.9300 .
C77 C78 1.372(12) .
C77 H77 0.9300 .
C78 C79 1.394(12) .
C78 C101 1.530(11) .
C79 C80 1.379(12) .
C79 H79 0.9300 .
C80 H80 0.9300 .
C81 C82 1.337(12) .
C81 C86 1.355(13) .
C82 C83 1.389(13) .
C82 H82 0.9300 .
C83 C84 1.311(14) .
C83 H83 0.9300 .
C84 C85 1.381(14) .
C84 C90 1.509(14) .
C85 C86 1.411(13) .
C85 H85 0.9300 .
C86 H86 0.9300 .
C87 C90 1.507(15) .
C87 H87A 0.9600 .
C87 H87B 0.9600 .
C87 H87C 0.9600 .
C88 C90 1.504(16) .
C88 H88A 0.9600 .
C88 H88B 0.9600 .
C88 H88C 0.9600 .
C89 C90 1.517(17) .
C89 H89A 0.9600 .
C89 H89B 0.9600 .
C89 H89C 0.9600 .
C91 C92 1.388(11) .
C91 C96 1.407(11) .
C92 C93 1.397(11) .
C92 H92 0.9300 .
C93 C94 1.364(12) .
C93 H93 0.9300 .
C94 C95 1.399(12) .
C94 C99 1.532(12) .
C95 C96 1.363(11) .
C95 H95 0.9300 .
C96 H96 0.9300 .
C97 C99 1.510(15) .
C97 H97A 0.9600 .
C97 H97B 0.9600 .
C97 H97C 0.9600 .
C98 C99 1.550(14) .
C98 H98A 0.9600 .
C98 H98B 0.9600 .
C98 H98C 0.9600 .
C99 C100 1.528(13) .
C100 H10A 0.9600 .
C100 H10B 0.9600 .
C100 H10C 0.9600 .
C101 C2B 1.526(9) .
C101 C1A 1.530(10) .
C101 C3A 1.548(10) .
C101 C3B 1.551(9) .
C101 C2A 1.551(10) .
C101 C1B 1.556(10) .
C108 H108 0.9800 .
C110 Cl4 1.651(6) 2_756
C110 H110 0.9800 .
C112 H112 0.9800 .
C1A H1A1 0.9600 .
C1A H1A2 0.9600 .
C1A H1A3 0.9600 .
C2A H2A1 0.9600 .
C2A H2A2 0.9600 .
C2A H2A3 0.9600 .
C3A H3A1 0.9600 .
C3A H3A2 0.9600 .
C3A H3A3 0.9600 .
C1B H1B1 0.9600 .
C1B H1B2 0.9600 .
C1B H1B3 0.9600 .
C2B H2B1 0.9600 .
C2B H2B2 0.9600 .
C2B H2B3 0.9600 .
C3B H3B1 0.9600 .
C3B H3B2 0.9600 .
C3B H3B3 0.9600 .
